data_7125087
loop_
_publ_author_name
'Pop, Flavia'
'Auban-Senzier, Pascale'
'Canadell, Enric'
'Avarvari, Narcis'

_publ_section_title
;
 Anion size control of the packing in the metallic versus semiconducting
 chiral radical cation salts (DM-EDT-TTF)<sub>2</sub>XF<sub>6</sub> (X =
 P, As, Sb).
;
_journal_issue 84
_journal_name_full 'Chemical communications (Cambridge, England)'
_journal_page_first 12438
_journal_page_last 12441
_journal_paper_doi 10.1039/c6cc06706a
_journal_volume 52
_journal_year 2016
_chemical_absolute_configuration syn
_chemical_formula_moiety '2(C10 H10 S6), As2 F12'
_chemical_formula_sum 'C20 H20 As2 F12 S12'
_chemical_formula_weight 1022.92
_space_group_crystal_system monoclinic
_space_group_IT_number 4
_space_group_name_Hall 'P 2yb'
_space_group_name_H-M_alt 'P 1 21 1'
_atom_sites_solution_hydrogens geom
_atom_sites_solution_primary direct
_atom_sites_solution_secondary difmap
_audit_creation_method SHELXL-2013
_audit_update_record
;
2016-09-14 deposited with the CCDC.
2016-09-27 downloaded from the CCDC.
;
_cell_angle_alpha 90
_cell_angle_beta 100.231(7)
_cell_angle_gamma 90
_cell_formula_units_Z 2
_cell_length_a 8.0663(7)
_cell_length_b 16.177(2)
_cell_length_c 14.023(2)
_cell_measurement_reflns_used 3743
_cell_measurement_temperature 293(2)
_cell_measurement_theta_max 27.10
_cell_measurement_theta_min 2.15
_cell_volume 1800.7(4)
_computing_cell_refinement 'Dirax (Duisenberg, 1992)'
_computing_data_collection 'Collect (Hooft, 2008)'
_computing_data_reduction 'EvalCCD (Duisenberg et al., 2000)'
_computing_molecular_graphics 'DIAMOND 3.2k (Crystal Impact GbR, 2014)'
_computing_publication_material 'WinGX publication routines (Farrugia, 1999)'
_computing_structure_refinement 'SHELXL-2013 (Sheldrick, 2013)'
_computing_structure_solution 'SHELXS-97 (Sheldrick, 2008)'
_diffrn_ambient_temperature 293(2)
_diffrn_detector_area_resol_mean 9
_diffrn_measured_fraction_theta_full 0.995
_diffrn_measured_fraction_theta_max 0.993
_diffrn_measurement_device_type 'Bruker Kappa CCD'
_diffrn_measurement_method 'phi and omega scans'
_diffrn_radiation_monochromator graphite
_diffrn_radiation_source 'fine-focus sealed tube'
_diffrn_radiation_type MoK\a
_diffrn_radiation_wavelength 0.71073
_diffrn_reflns_av_R_equivalents 0.0531
_diffrn_reflns_av_unetI/netI 0.0711
_diffrn_reflns_Laue_measured_fraction_full 0.995
_diffrn_reflns_Laue_measured_fraction_max 0.993
_diffrn_reflns_limit_h_max 9
_diffrn_reflns_limit_h_min -9
_diffrn_reflns_limit_k_max 19
_diffrn_reflns_limit_k_min -19
_diffrn_reflns_limit_l_max 17
_diffrn_reflns_limit_l_min -17
_diffrn_reflns_number 21426
_diffrn_reflns_point_group_measured_fraction_full 0.948
_diffrn_reflns_point_group_measured_fraction_max 0.937
_diffrn_reflns_theta_full 25.242
_diffrn_reflns_theta_max 26.011
_diffrn_reflns_theta_min 1.476
_exptl_absorpt_coefficient_mu 2.631
_exptl_absorpt_correction_T_max 0.7453
_exptl_absorpt_correction_T_min 0.6702
_exptl_absorpt_correction_type multi-scan
_exptl_absorpt_process_details sadabs
_exptl_crystal_colour black
_exptl_crystal_density_diffrn 1.887
_exptl_crystal_description prism
_exptl_crystal_F_000 1012
_exptl_crystal_size_max 0.42
_exptl_crystal_size_mid 0.30
_exptl_crystal_size_min 0.15
_refine_diff_density_max 0.397
_refine_diff_density_min -0.402
_refine_diff_density_rms 0.077
_refine_ls_abs_structure_details
;
 Flack x determined using 1547 quotients [(I+)-(I-)]/[(I+)+(I-)]
 (Parsons and Flack (2004), Acta Cryst. A60, s61).
;
_refine_ls_abs_structure_Flack 0.002(13)
_refine_ls_extinction_method none
_refine_ls_goodness_of_fit_ref 1.016
_refine_ls_hydrogen_treatment constr
_refine_ls_matrix_type full
_refine_ls_number_parameters 415
_refine_ls_number_reflns 6637
_refine_ls_number_restraints 1
_refine_ls_restrained_S_all 1.016
_refine_ls_R_factor_all 0.0996
_refine_ls_R_factor_gt 0.0443
_refine_ls_shift/su_max 0.000
_refine_ls_shift/su_mean 0.000
_refine_ls_structure_factor_coef Fsqd
_refine_ls_weighting_details 'w=1/[\s^2^(Fo^2^)+(0.0186P)^2^+1.9200P] where P=(Fo^2^+2Fc^2^)/3'
_refine_ls_weighting_scheme calc
_refine_ls_wR_factor_gt 0.0690
_refine_ls_wR_factor_ref 0.0824
_reflns_Friedel_coverage 0.820
_reflns_Friedel_fraction_full 0.897
_reflns_Friedel_fraction_max 0.877
_reflns_number_gt 4158
_reflns_number_total 6637
_reflns_threshold_expression 'I > 2\s(I)'
_cod_data_source_file c6cc06706a2.cif
_cod_data_source_block '[(S,S)-1]AsF6'
_cod_original_sg_symbol_H-M 'P 21'
_cod_database_code 7125087
_shelx_space_group_comment
;
The symmetry employed for this shelxl refinement is uniquely defined
by the following loop, which should always be used as a source of
symmetry information in preference to the above space-group names.
They are only intended as comments.
;
_shelxl_version_number 2013-4

loop_
_space_group_symop_operation_xyz
'x, y, z'
'-x, y+1/2, -z'

loop_
_atom_site_label
_atom_site_type_symbol
_atom_site_fract_x
_atom_site_fract_y
_atom_site_fract_z
_atom_site_U_iso_or_equiv
_atom_site_adp_type
_atom_site_occupancy
_atom_site_site_symmetry_order
_atom_site_calc_flag
_atom_site_refinement_flags_posn
_atom_site_refinement_flags_adp
C1A C 0.6255(18) 0.6034(11) 0.4228(11) 0.068(5) Uani 1 1 d . .
H1A H 0.5931 0.6431 0.4638 0.081 Uiso 1 1 calc R U
C2A C 0.7074(18) 0.6231(11) 0.3513(13) 0.069(5) Uani 1 1 d . .
H2A H 0.7338 0.6778 0.3406 0.083 Uiso 1 1 calc R U
C3A C 0.6786(16) 0.4684(11) 0.3397(10) 0.052(4) Uani 1 1 d . .
C4A C 0.6900(15) 0.3841(9) 0.3159(9) 0.042(4) Uani 1 1 d . .
C5A C 0.6802(17) 0.2271(9) 0.3186(10) 0.049(4) Uani 1 1 d . .
C6A C 0.7645(16) 0.2471(10) 0.2451(10) 0.050(4) Uani 1 1 d . .
C7A C 0.7405(13) 0.0590(7) 0.2846(8) 0.062(3) Uani 1 1 d . .
H7A H 0.7781 0.0114 0.3261 0.074 Uiso 1 1 calc R U
C8A C 0.8997(13) 0.0937(7) 0.2550(8) 0.059(3) Uani 1 1 d . .
H8A H 0.9443 0.0495 0.2190 0.071 Uiso 1 1 calc R U
C9A C 0.6160(16) 0.0246(10) 0.2012(9) 0.096(5) Uani 1 1 d . .
H9A1 H 0.5209 0.0023 0.2251 0.143 Uiso 1 1 calc R U
H9A2 H 0.6687 -0.0183 0.1700 0.143 Uiso 1 1 calc R U
H9A3 H 0.5790 0.0679 0.1556 0.143 Uiso 1 1 calc R U
C10A C 1.0412(15) 0.1149(10) 0.3406(9) 0.077(4) Uani 1 1 d . .
H10D H 1.1368 0.1361 0.3163 0.115 Uiso 1 1 calc R U
H10E H 1.0733 0.0660 0.3781 0.115 Uiso 1 1 calc R U
H10F H 1.0016 0.1559 0.3807 0.115 Uiso 1 1 calc R U
S1A S 0.5841(4) 0.5006(3) 0.4341(2) 0.0583(11) Uani 1 1 d . .
S2A S 0.7632(4) 0.5458(3) 0.2796(3) 0.0584(11) Uani 1 1 d . .
S3A S 0.6087(4) 0.3079(3) 0.3786(2) 0.0547(10) Uani 1 1 d . .
S4A S 0.7885(4) 0.3521(2) 0.2241(2) 0.0434(8) Uani 1 1 d . .
S5A S 0.6414(7) 0.1290(3) 0.3597(4) 0.0929(17) Uani 1 1 d . .
S6A S 0.8537(5) 0.1797(3) 0.1708(3) 0.0566(10) Uani 1 1 d . .
C1B C 0.3018(18) 0.2293(11) 0.1413(11) 0.065(5) Uani 1 1 d . .
H1B H 0.2754 0.1743 0.1510 0.078 Uiso 1 1 calc R U
C2B C 0.3854(17) 0.2520(11) 0.0717(11) 0.063(4) Uani 1 1 d . .
H2B H 0.4193 0.2131 0.0302 0.076 Uiso 1 1 calc R U
C3B C 0.3290(15) 0.3864(9) 0.1541(10) 0.040(3) Uani 1 1 d . .
C4B C 0.3203(15) 0.4678(10) 0.1785(9) 0.044(4) Uani 1 1 d . .
C5B C 0.2454(15) 0.6067(9) 0.2543(9) 0.042(3) Uani 1 1 d . .
C6B C 0.3180(19) 0.6285(10) 0.1777(10) 0.056(4) Uani 1 1 d . .
C7B C 0.1806(14) 0.7741(6) 0.2852(7) 0.056(3) Uani 1 1 d . .
H7B H 0.0853 0.8059 0.3005 0.067 Uiso 1 1 calc R U
C8B C 0.1685(15) 0.7779(7) 0.1774(8) 0.069(3) Uani 1 1 d . .
H8B H 0.1757 0.8366 0.1612 0.083 Uiso 1 1 calc R U
C9B C 0.3404(16) 0.8158(10) 0.3390(8) 0.087(4) Uani 1 1 d . .
H9B1 H 0.3421 0.8129 0.4076 0.130 Uiso 1 1 calc R U
H9B2 H 0.3418 0.8726 0.3195 0.130 Uiso 1 1 calc R U
H9B3 H 0.4376 0.7880 0.3238 0.130 Uiso 1 1 calc R U
C10B C -0.0007(17) 0.7472(10) 0.1212(9) 0.094(5) Uani 1 1 d . .
H10A H 0.0002 0.7500 0.0529 0.141 Uiso 1 1 calc R U
H10B H -0.0899 0.7813 0.1364 0.141 Uiso 1 1 calc R U
H10C H -0.0185 0.6910 0.1390 0.141 Uiso 1 1 calc R U
S1B S 0.2451(4) 0.3084(3) 0.2128(3) 0.0565(11) Uani 1 1 d . .
S2B S 0.4290(4) 0.3552(3) 0.0609(3) 0.0572(11) Uani 1 1 d . .
S3B S 0.2245(4) 0.5013(3) 0.2732(2) 0.0452(9) Uani 1 1 d . .
S4B S 0.3877(4) 0.5470(3) 0.1122(2) 0.0537(10) Uani 1 1 d . .
S5B S 0.1626(5) 0.6698(3) 0.3338(3) 0.0603(11) Uani 1 1 d . .
S6B S 0.3439(7) 0.7274(3) 0.1355(3) 0.0787(14) Uani 1 1 d . .
F1 F 0.2988(11) 0.0583(8) 0.0057(7) 0.115(4) Uani 1 1 d . .
F2 F -0.0334(13) -0.0574(7) 0.0456(8) 0.109(4) Uani 1 1 d . .
F3 F 0.0701(10) -0.0050(8) -0.0959(5) 0.096(3) Uani 1 1 d . .
F4 F 0.0138(14) 0.0847(6) 0.0255(7) 0.096(3) Uani 1 1 d . .
F5 F 0.1961(11) 0.0090(10) 0.1464(5) 0.119(4) Uani 1 1 d . .
F6 F 0.2578(15) -0.0841(7) 0.0250(8) 0.128(5) Uani 1 1 d . .
As1 As 0.13374(16) -0.00002(8) 0.02514(9) 0.0498(4) Uani 1 1 d . .
F7 F 0.2919(12) 0.2842(7) 0.4979(7) 0.096(3) Uani 1 1 d . .
F8 F 0.0778(11) 0.3688(8) 0.4035(5) 0.109(4) Uani 1 1 d . .
F9 F 0.0018(12) 0.2725(6) 0.5191(7) 0.096(3) Uani 1 1 d . .
F10 F 0.2061(11) 0.3337(8) 0.6436(5) 0.109(4) Uani 1 1 d . .
F11 F 0.2812(13) 0.4304(7) 0.5296(8) 0.104(4) Uani 1 1 d . .
F12 F -0.0068(13) 0.4167(7) 0.5496(9) 0.113(4) Uani 1 1 d . .
As2 As 0.14132(16) 0.35274(8) 0.52325(9) 0.0482(4) Uani 1 1 d . .

loop_
_atom_site_aniso_label
_atom_site_aniso_U_11
_atom_site_aniso_U_22
_atom_site_aniso_U_33
_atom_site_aniso_U_23
_atom_site_aniso_U_13
_atom_site_aniso_U_12
C1A 0.065(10) 0.066(13) 0.075(10) -0.037(9) 0.019(9) 0.000(9)
C2A 0.056(9) 0.048(11) 0.105(13) -0.019(10) 0.019(9) -0.010(8)
C3A 0.030(7) 0.078(12) 0.046(8) -0.011(8) 0.001(6) 0.011(7)
C4A 0.036(7) 0.041(9) 0.050(8) -0.004(7) 0.015(6) 0.004(6)
C5A 0.049(8) 0.048(10) 0.049(8) 0.001(8) 0.006(7) 0.001(8)
C6A 0.049(8) 0.049(10) 0.051(8) 0.004(8) 0.007(7) -0.013(7)
C7A 0.065(8) 0.053(7) 0.066(8) 0.006(6) 0.007(7) 0.013(6)
C8A 0.065(8) 0.050(7) 0.062(7) -0.011(6) 0.009(6) -0.002(6)
C9A 0.069(9) 0.118(13) 0.096(10) 0.002(10) 0.003(8) -0.028(8)
C10A 0.058(7) 0.091(10) 0.078(8) 0.011(8) 0.000(7) -0.004(7)
S1A 0.058(2) 0.071(3) 0.0476(19) -0.010(2) 0.0127(16) 0.007(2)
S2A 0.051(2) 0.046(3) 0.084(3) -0.010(2) 0.029(2) -0.0033(18)
S3A 0.055(2) 0.066(3) 0.0468(18) -0.001(2) 0.0209(17) 0.0026(19)
S4A 0.0392(16) 0.046(2) 0.0472(18) 0.003(2) 0.0153(14) 0.0002(18)
S5A 0.130(4) 0.064(3) 0.106(4) 0.010(3) 0.080(3) -0.008(3)
S6A 0.067(2) 0.052(3) 0.057(2) -0.004(2) 0.0290(18) 0.004(2)
C1B 0.063(10) 0.053(11) 0.078(11) -0.025(9) 0.008(9) 0.006(9)
C2B 0.060(9) 0.067(12) 0.061(9) -0.010(9) 0.008(8) 0.011(8)
C3B 0.031(7) 0.043(9) 0.046(7) 0.002(7) 0.004(6) -0.002(6)
C4B 0.029(7) 0.063(11) 0.039(7) 0.001(7) 0.006(6) 0.000(7)
C5B 0.043(7) 0.049(10) 0.038(7) -0.002(7) 0.019(6) 0.014(7)
C6B 0.070(10) 0.051(11) 0.054(9) -0.001(8) 0.029(8) 0.000(8)
C7B 0.067(7) 0.047(7) 0.056(7) -0.009(5) 0.019(6) -0.005(6)
C8B 0.090(9) 0.052(7) 0.061(7) 0.008(6) 0.004(7) 0.016(7)
C9B 0.103(10) 0.096(10) 0.058(7) -0.017(7) 0.004(7) -0.038(8)
C10B 0.093(10) 0.081(10) 0.087(10) -0.003(9) -0.039(9) 0.001(8)
S1B 0.0445(19) 0.059(3) 0.071(2) -0.004(2) 0.0233(18) -0.0057(18)
S2B 0.0514(19) 0.073(3) 0.0502(19) -0.003(2) 0.0177(16) 0.007(2)
S3B 0.0387(17) 0.053(3) 0.0472(19) 0.002(2) 0.0173(14) 0.0005(19)
S4B 0.067(2) 0.054(3) 0.0464(18) -0.0011(19) 0.0273(18) -0.0060(19)
S5B 0.076(2) 0.059(3) 0.055(2) 0.003(2) 0.0339(18) 0.010(2)
S6B 0.127(4) 0.048(3) 0.075(3) 0.009(2) 0.058(3) -0.002(3)
F1 0.068(6) 0.165(10) 0.114(7) 0.000(7) 0.027(5) -0.043(6)
F2 0.087(6) 0.110(9) 0.137(9) -0.012(7) 0.044(6) -0.035(6)
F3 0.103(6) 0.132(9) 0.047(4) -0.007(5) 0.002(5) 0.007(7)
F4 0.131(7) 0.056(6) 0.111(8) 0.002(6) 0.051(6) 0.028(6)
F5 0.090(6) 0.228(14) 0.041(4) 0.000(7) 0.013(4) 0.038(8)
F6 0.162(10) 0.107(9) 0.136(10) 0.041(8) 0.081(8) 0.084(8)
As1 0.0490(8) 0.0589(13) 0.0421(7) -0.0026(8) 0.0100(6) 0.0093(8)
F7 0.096(6) 0.089(7) 0.113(7) 0.005(6) 0.045(6) 0.018(5)
F8 0.111(7) 0.156(10) 0.056(5) 0.042(6) 0.005(5) -0.023(7)
F9 0.087(6) 0.104(9) 0.102(7) -0.025(6) 0.028(5) -0.052(6)
F10 0.097(6) 0.168(11) 0.054(5) 0.027(6) -0.006(4) -0.017(7)
F11 0.096(7) 0.105(8) 0.118(8) -0.004(7) 0.035(6) -0.055(6)
F12 0.094(7) 0.070(7) 0.182(10) -0.029(7) 0.047(7) 0.013(5)
As2 0.0471(8) 0.0553(12) 0.0429(7) 0.0047(8) 0.0102(6) -0.0062(8)

loop_
_atom_type_symbol
_atom_type_description
_atom_type_scat_dispersion_real
_atom_type_scat_dispersion_imag
_atom_type_scat_source
C C 0.0033 0.0016 'International Tables Vol C Tables 4.2.6.8 and 6.1.1.4'
H H 0.0000 0.0000 'International Tables Vol C Tables 4.2.6.8 and 6.1.1.4'
F F 0.0171 0.0103 'International Tables Vol C Tables 4.2.6.8 and 6.1.1.4'
S S 0.1246 0.1234 'International Tables Vol C Tables 4.2.6.8 and 6.1.1.4'
As As 0.0499 2.0058 'International Tables Vol C Tables 4.2.6.8 and 6.1.1.4'

loop_
_geom_angle_atom_site_label_1
_geom_angle_atom_site_label_2
_geom_angle_atom_site_label_3
_geom_angle
C2A C1A S1A 115.6(13)
C2A C1A H1A 122.2
S1A C1A H1A 122.2
C1A C2A S2A 119.0(14)
C1A C2A H2A 120.5
S2A C2A H2A 120.5
C4A C3A S2A 122.7(11)
C4A C3A S1A 122.0(12)
S2A C3A S1A 115.2(10)
C3A C4A S4A 122.0(11)
C3A C4A S3A 121.9(11)
S4A C4A S3A 116.1(8)
C6A C5A S3A 116.4(12)
C6A C5A S5A 127.5(12)
S3A C5A S5A 116.1(8)
C5A C6A S4A 116.3(12)
C5A C6A S6A 127.7(12)
S4A C6A S6A 116.0(8)
C9A C7A C8A 113.8(9)
C9A C7A S5A 112.2(9)
C8A C7A S5A 113.9(8)
C9A C7A H7A 105.3
C8A C7A H7A 105.3
S5A C7A H7A 105.3
C7A C8A C10A 114.4(10)
C7A C8A S6A 111.9(8)
C10A C8A S6A 111.8(8)
C7A C8A H8A 106.0
C10A C8A H8A 106.0
S6A C8A H8A 106.0
C7A C9A H9A1 109.5
C7A C9A H9A2 109.5
H9A1 C9A H9A2 109.5
C7A C9A H9A3 109.5
H9A1 C9A H9A3 109.5
H9A2 C9A H9A3 109.5
C8A C10A H10D 109.5
C8A C10A H10E 109.5
H10D C10A H10E 109.5
C8A C10A H10F 109.5
H10D C10A H10F 109.5
H10E C10A H10F 109.5
C1A S1A C3A 95.9(8)
C2A S2A C3A 94.3(7)
C5A S3A C4A 96.0(6)
C4A S4A C6A 95.1(7)
C5A S5A C7A 104.6(6)
C6A S6A C8A 98.6(6)
C2B C1B S1B 116.1(14)
C2B C1B H1B 122.0
S1B C1B H1B 122.0
C1B C2B S2B 118.0(13)
C1B C2B H2B 121.0
S2B C2B H2B 121.0
C4B C3B S1B 123.2(11)
C4B C3B S2B 121.5(11)
S1B C3B S2B 115.3(9)
C3B C4B S4B 123.0(11)
C3B C4B S3B 122.8(11)
S4B C4B S3B 113.9(9)
C6B C5B S5B 128.7(12)
C6B C5B S3B 116.3(10)
S5B C5B S3B 114.9(7)
C5B C6B S6B 127.3(12)
C5B C6B S4B 116.2(12)
S6B C6B S4B 116.5(8)
C8B C7B C9B 112.2(9)
C8B C7B S5B 114.7(8)
C9B C7B S5B 109.8(8)
C8B C7B H7B 106.6
C9B C7B H7B 106.6
S5B C7B H7B 106.6
C7B C8B C10B 113.4(11)
C7B C8B S6B 113.1(8)
C10B C8B S6B 111.1(9)
C7B C8B H8B 106.2
C10B C8B H8B 106.2
S6B C8B H8B 106.2
C7B C9B H9B1 109.5
C7B C9B H9B2 109.5
H9B1 C9B H9B2 109.5
C7B C9B H9B3 109.5
H9B1 C9B H9B3 109.5
H9B2 C9B H9B3 109.5
C8B C10B H10A 109.5
C8B C10B H10B 109.5
H10A C10B H10B 109.5
C8B C10B H10C 109.5
H10A C10B H10C 109.5
H10B C10B H10C 109.5
C3B S1B C1B 95.6(7)
C2B S2B C3B 95.0(7)
C4B S3B C5B 97.0(7)
C4B S4B C6B 96.6(7)
C5B S5B C7B 103.8(6)
C6B S6B C8B 99.0(7)
F4 As1 F3 88.3(5)
F4 As1 F6 178.9(6)
F3 As1 F6 92.0(6)
F4 As1 F5 89.7(6)
F3 As1 F5 177.8(7)
F6 As1 F5 90.0(6)
F4 As1 F1 90.9(6)
F3 As1 F1 88.4(5)
F6 As1 F1 88.0(6)
F5 As1 F1 90.7(5)
F4 As1 F2 88.3(6)
F3 As1 F2 92.0(5)
F6 As1 F2 92.8(6)
F5 As1 F2 88.9(5)
F1 As1 F2 179.1(6)
F12 As2 F11 91.4(6)
F12 As2 F8 91.3(6)
F11 As2 F8 91.2(6)
F12 As2 F10 89.9(6)
F11 As2 F10 89.9(6)
F8 As2 F10 178.4(7)
F12 As2 F9 89.2(5)
F11 As2 F9 178.6(6)
F8 As2 F9 90.1(5)
F10 As2 F9 88.9(5)
F12 As2 F7 178.2(5)
F11 As2 F7 90.0(5)
F8 As2 F7 89.7(5)
F10 As2 F7 89.1(5)
F9 As2 F7 89.3(5)

loop_
_geom_bond_atom_site_label_1
_geom_bond_atom_site_label_2
_geom_bond_distance
C1A C2A 1.332(19)
C1A S1A 1.710(18)
C1A H1A 0.9300
C2A S2A 1.714(17)
C2A H2A 0.9300
C3A C4A 1.41(2)
C3A S2A 1.716(17)
C3A S1A 1.721(15)
C4A S4A 1.709(13)
C4A S3A 1.712(14)
C5A C6A 1.371(18)
C5A S3A 1.710(15)
C5A S5A 1.735(16)
C6A S4A 1.740(16)
C6A S6A 1.748(15)
C7A C9A 1.506(15)
C7A C8A 1.525(15)
C7A S5A 1.825(12)
C7A H7A 0.9800
C8A C10A 1.541(15)
C8A S6A 1.820(12)
C8A H8A 0.9800
C9A H9A1 0.9600
C9A H9A2 0.9600
C9A H9A3 0.9600
C10A H10D 0.9600
C10A H10E 0.9600
C10A H10F 0.9600
C1B C2B 1.333(19)
C1B S1B 1.737(16)
C1B H1B 0.9300
C2B S2B 1.719(18)
C2B H2B 0.9300
C3B C4B 1.366(19)
C3B S1B 1.710(14)
C3B S2B 1.728(14)
C4B S4B 1.727(15)
C4B S3B 1.737(14)
C5B C6B 1.358(17)
C5B S5B 1.731(13)
C5B S3B 1.737(15)
C6B S6B 1.731(16)
C6B S4B 1.756(15)
C7B C8B 1.499(13)
C7B C9B 1.530(15)
C7B S5B 1.834(11)
C7B H7B 0.9800
C8B C10B 1.533(16)
C8B S6B 1.818(13)
C8B H8B 0.9800
C9B H9B1 0.9600
C9B H9B2 0.9600
C9B H9B3 0.9600
C10B H10A 0.9600
C10B H10B 0.9600
C10B H10C 0.9600
F1 As1 1.693(10)
F2 As1 1.703(10)
F3 As1 1.686(7)
F4 As1 1.678(9)
F5 As1 1.692(7)
F6 As1 1.688(10)
F7 As2 1.728(10)
F8 As2 1.687(7)
F9 As2 1.712(9)
F10 As2 1.704(7)
F11 As2 1.680(10)
F12 As2 1.670(10)
